data_7106452
loop_
_publ_author_name
'Harris, T. David'
'Zhao, Qinliang'
'S\'anchez, Ra\'ul Hern\'andez'
'Betley, Theodore A.'

_publ_section_title
;
 Expanded redox accessibility via ligand substitution in an octahedral
 Fe6Br6 cluster"
;
_journal_name_full Chem.Commun.
_journal_page_first 6344
_journal_page_last 6346
_journal_paper_doi 10.1039/c1cc11561h
_journal_volume 47
_journal_year 2011
_chemical_formula_moiety 'C100 H102 Br6 Fe6 N14 O2 P2'
_chemical_formula_sum 'C100 H102 Br6 Fe6 N14 O2 P2'
_chemical_formula_weight 2408.41
_chemical_name_common '[PPh4]2[(HL)2Fe6Br6]'
_chemical_name_systematic ?
_space_group_IT_number 2
_symmetry_cell_setting triclinic
_symmetry_space_group_name_Hall '-P 1'
_symmetry_space_group_name_H-M 'P -1'
_atom_sites_solution_hydrogens geom
_atom_sites_solution_primary direct
_atom_sites_solution_secondary difmap
_audit_creation_method SHELXL-97
_cell_angle_alpha 91.218(2)
_cell_angle_beta 110.219(2)
_cell_angle_gamma 113.491(2)
_cell_formula_units_Z 1
_cell_length_a 12.8566(13)
_cell_length_b 13.5153(14)
_cell_length_c 15.7219(16)
_cell_measurement_reflns_used 17446
_cell_measurement_temperature 100(2)
_cell_measurement_theta_max 28.675
_cell_measurement_theta_min 2.374
_cell_volume 2310.6(4)
_computing_cell_refinement 'Bruker SAINT'
_computing_data_collection 'Bruker SMART'
_computing_data_reduction 'Bruker SAINT'
_computing_molecular_graphics XP
_computing_publication_material XCIF
_computing_structure_refinement 'SHELXL-97 (Sheldrick, 1997)'
_computing_structure_solution 'SHELXS-97 (Sheldrick, 1990)'
_diffrn_ambient_temperature 100(2)
_diffrn_measured_fraction_theta_full 0.984
_diffrn_measured_fraction_theta_max 0.984
_diffrn_measurement_device_type 'CCD area detector'
_diffrn_measurement_method 'phi and omega scans'
_diffrn_radiation_monochromator graphite
_diffrn_radiation_source 'fine-focus sealed tube'
_diffrn_radiation_type MoK\a
_diffrn_radiation_wavelength 0.71073
_diffrn_reflns_av_R_equivalents 0.0417
_diffrn_reflns_av_sigmaI/netI 0.0464
_diffrn_reflns_limit_h_max 17
_diffrn_reflns_limit_h_min -17
_diffrn_reflns_limit_k_max 18
_diffrn_reflns_limit_k_min -18
_diffrn_reflns_limit_l_max 20
_diffrn_reflns_limit_l_min -21
_diffrn_reflns_number 40088
_diffrn_reflns_theta_full 28.71
_diffrn_reflns_theta_max 28.71
_diffrn_reflns_theta_min 1.40
_exptl_absorpt_coefficient_mu 3.606
_exptl_absorpt_correction_T_max 0.7144
_exptl_absorpt_correction_T_min 0.4782
_exptl_absorpt_correction_type multi-scan
_exptl_absorpt_process_details 'SADABS (Bruker AXS, 2004)'
_exptl_crystal_colour black
_exptl_crystal_density_diffrn 1.731
_exptl_crystal_density_method 'not measured'
_exptl_crystal_description block
_exptl_crystal_F_000 1212
_exptl_crystal_size_max 0.24
_exptl_crystal_size_mid 0.12
_exptl_crystal_size_min 0.10
_refine_diff_density_max 1.900
_refine_diff_density_min -1.597
_refine_diff_density_rms 0.109
_refine_ls_extinction_method none
_refine_ls_goodness_of_fit_ref 1.020
_refine_ls_hydrogen_treatment noref
_refine_ls_matrix_type full
_refine_ls_number_parameters 586
_refine_ls_number_reflns 11766
_refine_ls_number_restraints 0
_refine_ls_restrained_S_all 1.020
_refine_ls_R_factor_all 0.0570
_refine_ls_R_factor_gt 0.0369
_refine_ls_shift/su_max 0.001
_refine_ls_shift/su_mean 0.000
_refine_ls_structure_factor_coef Fsqd
_refine_ls_weighting_details 'calc w=1/[\s^2^(Fo^2^)+(0.0346P)^2^+3.1496P] where P=(Fo^2^+2Fc^2^)/3'
_refine_ls_weighting_scheme calc
_refine_ls_wR_factor_gt 0.0781
_refine_ls_wR_factor_ref 0.0854
_reflns_number_gt 9143
_reflns_number_total 11766
_reflns_threshold_expression >2sigma(I)
_cod_data_source_file c1cc11561h.txt
_cod_data_source_block p-1
_cod_database_code 7106452

loop_
_symmetry_equiv_pos_as_xyz
'x, y, z'
'-x, -y, -z'

loop_
_atom_site_label
_atom_site_type_symbol
_atom_site_fract_x
_atom_site_fract_y
_atom_site_fract_z
_atom_site_U_iso_or_equiv
_atom_site_adp_type
_atom_site_occupancy
_atom_site_symmetry_multiplicity
_atom_site_calc_flag
_atom_site_refinement_flags
_atom_site_disorder_assembly
_atom_site_disorder_group
Fe1 Fe 0.58237(4) -0.03128(3) 0.11822(3) 0.01243(9) Uani 1 1 d . . .
Fe2 Fe 0.47744(4) 0.11187(3) 0.06267(3) 0.01249(9) Uani 1 1 d . . .
Fe3 Fe 0.65802(4) 0.11025(3) 0.00637(3) 0.01287(9) Uani 1 1 d . . .
Br1 Br 0.68235(3) -0.06973(3) 0.27198(2) 0.02022(7) Uani 1 1 d . . .
Br2 Br 0.45927(3) 0.26079(2) 0.14692(2) 0.01833(7) Uani 1 1 d . . .
Br3 Br 0.85483(3) 0.25530(3) 0.00712(2) 0.02266(8) Uani 1 1 d . . .
N1 N 0.6006(2) -0.1510(2) 0.05838(16) 0.0144(5) Uani 1 1 d . . .
N2 N 0.7463(2) 0.0881(2) 0.13102(16) 0.0165(5) Uani 1 1 d . . .
N3 N 0.6804(2) -0.0015(2) -0.06424(16) 0.0142(5) Uani 1 1 d . . .
N4 N 0.4291(2) -0.1490(2) 0.10875(16) 0.0141(5) Uani 1 1 d . . .
H4B H 0.4059 -0.1355 0.1560 0.017 Uiso 1 1 calc R . .
N5 N 0.6438(2) 0.2198(2) 0.07667(16) 0.0150(5) Uani 1 1 d . . .
H5C H 0.6412 0.2771 0.0456 0.018 Uiso 1 1 calc R . .
N6 N 0.5463(2) 0.0729(2) 0.18000(16) 0.0128(5) Uani 1 1 d . . .
H6A H 0.6179 0.1314 0.2199 0.015 Uiso 1 1 calc R . .
C1 C 0.9426(3) -0.0519(3) 0.1059(2) 0.0237(7) Uani 1 1 d . . .
H1A H 0.9634 -0.0690 0.1681 0.035 Uiso 1 1 calc R . .
H1B H 1.0093 0.0163 0.1053 0.035 Uiso 1 1 calc R . .
H1C H 0.9316 -0.1120 0.0626 0.035 Uiso 1 1 calc R . .
C2 C 0.8220(3) -0.0380(3) 0.0769(2) 0.0184(6) Uani 1 1 d . . .
C3 C 0.7243(3) -0.1464(3) 0.0786(2) 0.0176(6) Uani 1 1 d . . .
H3A H 0.7160 -0.2038 0.0333 0.021 Uiso 1 1 calc R . .
H3B H 0.7532 -0.1651 0.1404 0.021 Uiso 1 1 calc R . .
C4 C 0.8469(3) 0.0553(3) 0.1469(2) 0.0191(6) Uani 1 1 d . . .
H4A H 0.8675 0.0344 0.2084 0.023 Uiso 1 1 calc R . .
H4C H 0.9204 0.1202 0.1488 0.023 Uiso 1 1 calc R . .
C5 C 0.7963(3) -0.0120(3) -0.0196(2) 0.0179(6) Uani 1 1 d . . .
H5A H 0.8653 0.0576 -0.0168 0.021 Uiso 1 1 calc R . .
H5B H 0.7953 -0.0705 -0.0593 0.021 Uiso 1 1 calc R . .
C11 C 0.5256(3) -0.2532(3) 0.0767(2) 0.0176(6) Uani 1 1 d . . .
C12 C 0.5387(3) -0.3506(3) 0.0709(2) 0.0235(7) Uani 1 1 d . . .
H12A H 0.5970 -0.3548 0.0486 0.028 Uiso 1 1 calc R . .
C13 C 0.4667(3) -0.4410(3) 0.0977(2) 0.0282(8) Uani 1 1 d . . .
H13A H 0.4757 -0.5072 0.0935 0.034 Uiso 1 1 calc R . .
C14 C 0.3818(3) -0.4356(3) 0.1306(2) 0.0291(8) Uani 1 1 d . . .
H14A H 0.3341 -0.4974 0.1502 0.035 Uiso 1 1 calc R . .
C15 C 0.3661(3) -0.3403(3) 0.1349(2) 0.0219(7) Uani 1 1 d . . .
H15A H 0.3077 -0.3366 0.1573 0.026 Uiso 1 1 calc R . .
C16 C 0.4363(3) -0.2503(3) 0.1065(2) 0.0183(6) Uani 1 1 d . . .
C21 C 0.7906(3) 0.1854(3) 0.1966(2) 0.0183(6) Uani 1 1 d . . .
C22 C 0.8807(3) 0.2143(3) 0.2865(2) 0.0242(7) Uani 1 1 d . . .
H22A H 0.9151 0.1653 0.3101 0.029 Uiso 1 1 calc R . .
C23 C 0.9194(3) 0.3142(3) 0.3409(2) 0.0289(8) Uani 1 1 d . . .
H23A H 0.9795 0.3326 0.4019 0.035 Uiso 1 1 calc R . .
C24 C 0.8714(3) 0.3876(3) 0.3073(2) 0.0298(8) Uani 1 1 d . . .
H24A H 0.9013 0.4572 0.3440 0.036 Uiso 1 1 calc R . .
C25 C 0.7792(3) 0.3588(3) 0.2192(2) 0.0235(7) Uani 1 1 d . . .
H25A H 0.7444 0.4078 0.1963 0.028 Uiso 1 1 calc R . .
C26 C 0.7386(3) 0.2578(3) 0.1653(2) 0.0179(6) Uani 1 1 d . . .
C31 C 0.6636(3) 0.0095(2) -0.15801(19) 0.0139(6) Uani 1 1 d . . .
C32 C 0.7571(3) 0.0559(3) -0.1911(2) 0.0177(6) Uani 1 1 d . . .
H32A H 0.8407 0.0861 -0.1495 0.021 Uiso 1 1 calc R . .
C33 C 0.7282(3) 0.0581(3) -0.2844(2) 0.0186(6) Uani 1 1 d . . .
H33A H 0.7922 0.0899 -0.3064 0.022 Uiso 1 1 calc R . .
C34 C 0.3941(3) -0.0138(3) 0.3461(2) 0.0192(6) Uani 1 1 d . . .
H34A H 0.4135 -0.0141 0.4101 0.023 Uiso 1 1 calc R . .
C35 C 0.4876(3) 0.0308(2) 0.3135(2) 0.0163(6) Uani 1 1 d . . .
H35A H 0.5712 0.0605 0.3550 0.020 Uiso 1 1 calc R . .
C36 C 0.4584(3) 0.0316(2) 0.21982(19) 0.0141(6) Uani 1 1 d . . .
O1S O 1.0051(3) 0.6821(3) 0.2965(2) 0.0540(8) Uani 1 1 d . . .
N1S N 0.9416(3) 0.6076(3) 0.1462(2) 0.0325(7) Uani 1 1 d . . .
P1 P 0.66141(7) -0.24110(6) -0.46588(6) 0.01723(16) Uani 1 1 d . . .
C1S C 0.9501(8) 0.6573(6) 0.2181(5) 0.151(5) Uani 1 1 d . . .
H1SA H 0.8892 0.6843 0.2022 0.181 Uiso 1 1 calc R . .
C2S C 0.8590(7) 0.6019(10) 0.0586(6) 0.189(6) Uani 1 1 d . . .
H2SA H 0.8092 0.6389 0.0640 0.283 Uiso 1 1 calc R . .
H2SB H 0.8052 0.5247 0.0294 0.283 Uiso 1 1 calc R . .
H2SC H 0.9048 0.6378 0.0208 0.283 Uiso 1 1 calc R . .
C3S C 1.0210(6) 0.5600(5) 0.1558(5) 0.082(2) Uani 1 1 d . . .
H3SA H 1.0728 0.5720 0.2212 0.123 Uiso 1 1 calc R . .
H3SB H 1.0731 0.5932 0.1215 0.123 Uiso 1 1 calc R . .
H3SC H 0.9736 0.4810 0.1315 0.123 Uiso 1 1 calc R . .
C41 C 0.5064(3) -0.2605(3) -0.4908(2) 0.0221(7) Uani 1 1 d . . .
C42 C 0.4562(3) -0.2810(3) -0.4242(3) 0.0254(7) Uani 1 1 d . . .
H42A H 0.5055 -0.2797 -0.3628 0.030 Uiso 1 1 calc R . .
C43 C 0.3328(3) -0.3034(3) -0.4481(3) 0.0377(9) Uani 1 1 d . . .
H43A H 0.2974 -0.3190 -0.4032 0.045 Uiso 1 1 calc R . .
C44 C 0.2626(3) -0.3029(3) -0.5368(3) 0.0395(10) Uani 1 1 d . . .
H44A H 0.1784 -0.3191 -0.5530 0.047 Uiso 1 1 calc R . .
C45 C 0.3133(3) -0.2791(3) -0.6025(3) 0.0373(10) Uani 1 1 d . . .
H45A H 0.2645 -0.2770 -0.6631 0.045 Uiso 1 1 calc R . .
C46 C 0.4355(3) -0.2582(3) -0.5806(3) 0.0280(8) Uani 1 1 d . . .
H46A H 0.4703 -0.2425 -0.6258 0.034 Uiso 1 1 calc R . .
C51 C 0.7219(3) -0.2878(3) -0.3621(2) 0.0201(6) Uani 1 1 d . . .
C52 C 0.7532(3) -0.3752(3) -0.3674(2) 0.0231(7) Uani 1 1 d . . .
H52A H 0.7352 -0.4138 -0.4257 0.028 Uiso 1 1 calc R . .
C53 C 0.8108(3) -0.4045(3) -0.2869(3) 0.0298(8) Uani 1 1 d . . .
H53A H 0.8321 -0.4638 -0.2902 0.036 Uiso 1 1 calc R . .
C54 C 0.8376(3) -0.3487(3) -0.2019(3) 0.0295(8) Uani 1 1 d . . .
H54A H 0.8792 -0.3682 -0.1471 0.035 Uiso 1 1 calc R . .
C55 C 0.8038(3) -0.2636(3) -0.1965(2) 0.0279(8) Uani 1 1 d . . .
H55A H 0.8195 -0.2272 -0.1380 0.033 Uiso 1 1 calc R . .
C56 C 0.7470(3) -0.2316(3) -0.2764(2) 0.0240(7) Uani 1 1 d . . .
H56A H 0.7257 -0.1724 -0.2728 0.029 Uiso 1 1 calc R . .
C61 C 0.6568(3) -0.3208(3) -0.5603(2) 0.0202(6) Uani 1 1 d . . .
C62 C 0.7555(3) -0.2857(3) -0.5865(3) 0.0356(9) Uani 1 1 d . . .
H62A H 0.8228 -0.2158 -0.5584 0.043 Uiso 1 1 calc R . .
C63 C 0.7564(4) -0.3531(4) -0.6543(3) 0.0524(13) Uani 1 1 d . . .
H63A H 0.8248 -0.3298 -0.6720 0.063 Uiso 1 1 calc R . .
C64 C 0.6574(4) -0.4538(3) -0.6956(3) 0.0421(10) Uani 1 1 d . . .
H64A H 0.6585 -0.4999 -0.7413 0.051 Uiso 1 1 calc R . .
C65 C 0.5574(3) -0.4882(3) -0.6717(2) 0.0300(8) Uani 1 1 d . . .
H65A H 0.4888 -0.5567 -0.7020 0.036 Uiso 1 1 calc R . .
C66 C 0.5568(3) -0.4229(3) -0.6033(2) 0.0257(7) Uani 1 1 d . . .
H66A H 0.4885 -0.4473 -0.5854 0.031 Uiso 1 1 calc R . .
C71 C 0.7650(3) -0.1002(2) -0.4527(2) 0.0162(6) Uani 1 1 d . . .
C72 C 0.7242(3) -0.0314(2) -0.5047(2) 0.0166(6) Uani 1 1 d . . .
H72A H 0.6403 -0.0577 -0.5450 0.020 Uiso 1 1 calc R . .
C73 C 0.8066(3) 0.0759(3) -0.4974(2) 0.0192(6) Uani 1 1 d . . .
H73A H 0.7792 0.1234 -0.5325 0.023 Uiso 1 1 calc R . .
C74 C 0.9290(3) 0.1138(3) -0.4391(2) 0.0217(7) Uani 1 1 d . . .
H74A H 0.9849 0.1875 -0.4339 0.026 Uiso 1 1 calc R . .
C75 C 0.9703(3) 0.0451(3) -0.3885(2) 0.0235(7) Uani 1 1 d . . .
H75A H 1.0547 0.0713 -0.3495 0.028 Uiso 1 1 calc R . .
C76 C 0.8889(3) -0.0616(3) -0.3945(2) 0.0228(7) Uani 1 1 d . . .
H76A H 0.9170 -0.1087 -0.3593 0.027 Uiso 1 1 calc R . .

loop_
_atom_site_aniso_label
_atom_site_aniso_U_11
_atom_site_aniso_U_22
_atom_site_aniso_U_33
_atom_site_aniso_U_23
_atom_site_aniso_U_13
_atom_site_aniso_U_12
Fe1 0.00847(19) 0.0179(2) 0.01102(18) 0.00318(16) 0.00434(15) 0.00522(17)
Fe2 0.00942(19) 0.0166(2) 0.01171(19) 0.00289(15) 0.00519(16) 0.00487(17)
Fe3 0.00826(19) 0.0169(2) 0.01208(19) 0.00207(16) 0.00485(16) 0.00335(16)
Br1 0.01750(15) 0.03304(18) 0.01409(14) 0.00724(12) 0.00678(12) 0.01400(14)
Br2 0.01882(15) 0.01977(15) 0.01864(14) 0.00278(11) 0.00967(12) 0.00848(13)
Br3 0.01291(15) 0.02803(17) 0.02002(15) 0.00228(13) 0.00811(12) 0.00078(13)
N1 0.0113(12) 0.0186(13) 0.0141(11) 0.0042(10) 0.0060(10) 0.0062(10)
N2 0.0082(12) 0.0243(14) 0.0144(12) 0.0019(10) 0.0049(10) 0.0043(11)
N3 0.0109(12) 0.0199(13) 0.0122(11) 0.0034(10) 0.0058(10) 0.0059(10)
N4 0.0121(12) 0.0163(12) 0.0139(11) 0.0030(9) 0.0069(10) 0.0045(10)
N5 0.0122(12) 0.0176(12) 0.0140(11) 0.0026(10) 0.0061(10) 0.0044(10)
N6 0.0084(11) 0.0172(12) 0.0133(11) 0.0028(9) 0.0054(9) 0.0048(10)
C1 0.0155(16) 0.041(2) 0.0177(15) 0.0065(14) 0.0079(13) 0.0134(15)
C2 0.0118(14) 0.0295(17) 0.0156(14) 0.0068(12) 0.0059(12) 0.0097(13)
C3 0.0174(15) 0.0250(16) 0.0153(14) 0.0051(12) 0.0072(12) 0.0131(13)
C4 0.0114(14) 0.0308(18) 0.0154(14) 0.0050(13) 0.0051(12) 0.0095(13)
C5 0.0120(14) 0.0284(17) 0.0168(14) 0.0061(12) 0.0075(12) 0.0103(13)
C11 0.0172(15) 0.0197(15) 0.0166(14) 0.0046(12) 0.0071(12) 0.0080(13)
C12 0.0247(17) 0.0271(17) 0.0241(16) 0.0061(14) 0.0123(14) 0.0137(15)
C13 0.035(2) 0.0211(17) 0.0327(19) 0.0066(14) 0.0172(16) 0.0122(16)
C14 0.036(2) 0.0197(17) 0.0338(19) 0.0087(15) 0.0213(17) 0.0069(15)
C15 0.0221(17) 0.0205(16) 0.0243(16) 0.0051(13) 0.0136(14) 0.0063(13)
C16 0.0174(15) 0.0214(16) 0.0146(14) 0.0023(12) 0.0070(12) 0.0062(13)
C21 0.0080(14) 0.0253(16) 0.0174(14) 0.0010(12) 0.0074(12) 0.0012(12)
C22 0.0135(15) 0.0356(19) 0.0180(15) 0.0005(14) 0.0053(13) 0.0063(14)
C23 0.0146(16) 0.042(2) 0.0181(15) -0.0067(14) 0.0027(13) 0.0042(15)
C24 0.0170(17) 0.033(2) 0.0273(18) -0.0098(15) 0.0094(14) -0.0005(15)
C25 0.0169(16) 0.0273(18) 0.0234(16) -0.0009(13) 0.0111(13) 0.0042(14)
C26 0.0097(14) 0.0249(16) 0.0168(14) 0.0019(12) 0.0086(12) 0.0023(12)
C31 0.0150(14) 0.0169(14) 0.0122(13) 0.0033(11) 0.0069(11) 0.0076(12)
C32 0.0129(14) 0.0247(16) 0.0176(14) 0.0040(12) 0.0077(12) 0.0085(13)
C33 0.0198(16) 0.0220(16) 0.0193(15) 0.0088(12) 0.0131(13) 0.0093(13)
C34 0.0219(16) 0.0263(17) 0.0147(14) 0.0069(12) 0.0098(13) 0.0132(14)
C35 0.0143(14) 0.0197(15) 0.0152(14) 0.0014(12) 0.0048(12) 0.0085(12)
C36 0.0135(14) 0.0168(14) 0.0166(14) 0.0052(11) 0.0092(12) 0.0081(12)
O1S 0.0457(19) 0.060(2) 0.0456(18) -0.0182(16) 0.0132(15) 0.0184(16)
N1S 0.0275(17) 0.0407(19) 0.0318(16) 0.0084(14) 0.0140(14) 0.0149(15)
P1 0.0130(4) 0.0164(4) 0.0219(4) 0.0057(3) 0.0065(3) 0.0062(3)
C1S 0.161(8) 0.096(5) 0.090(5) -0.052(4) 0.096(6) -0.082(5)
C2S 0.059(5) 0.374(17) 0.135(7) 0.166(10) 0.039(5) 0.088(8)
C3S 0.097(5) 0.071(4) 0.130(6) 0.049(4) 0.085(5) 0.050(4)
C41 0.0123(15) 0.0142(15) 0.0355(18) 0.0023(13) 0.0068(14) 0.0036(12)
C42 0.0205(17) 0.0192(16) 0.041(2) 0.0055(14) 0.0166(15) 0.0087(14)
C43 0.025(2) 0.027(2) 0.066(3) 0.0052(19) 0.026(2) 0.0091(16)
C44 0.0145(17) 0.0243(19) 0.074(3) 0.0000(19) 0.0112(19) 0.0080(15)
C45 0.0200(18) 0.0250(19) 0.053(2) -0.0004(17) -0.0029(17) 0.0118(15)
C46 0.0197(17) 0.0230(17) 0.0358(19) 0.0064(15) 0.0050(15) 0.0086(14)
C51 0.0128(15) 0.0208(16) 0.0280(16) 0.0109(13) 0.0106(13) 0.0059(13)
C52 0.0165(16) 0.0236(17) 0.0294(17) 0.0087(14) 0.0095(14) 0.0081(14)
C53 0.0235(18) 0.0309(19) 0.041(2) 0.0170(16) 0.0128(16) 0.0163(16)
C54 0.0146(16) 0.033(2) 0.0335(19) 0.0173(16) 0.0057(14) 0.0052(15)
C55 0.0195(17) 0.0279(18) 0.0275(17) 0.0075(14) 0.0091(14) 0.0017(15)
C56 0.0209(17) 0.0217(17) 0.0280(17) 0.0071(13) 0.0110(14) 0.0065(14)
C61 0.0187(16) 0.0190(16) 0.0229(15) 0.0036(12) 0.0074(13) 0.0087(13)
C62 0.0225(19) 0.031(2) 0.046(2) -0.0113(17) 0.0154(17) 0.0040(16)
C63 0.027(2) 0.055(3) 0.066(3) -0.025(2) 0.024(2) 0.005(2)
C64 0.037(2) 0.040(2) 0.048(2) -0.0106(19) 0.015(2) 0.018(2)
C65 0.0291(19) 0.0209(17) 0.0314(19) 0.0001(14) 0.0045(16) 0.0090(15)
C66 0.0235(18) 0.0201(17) 0.0278(17) 0.0060(14) 0.0080(14) 0.0056(14)
C71 0.0139(14) 0.0166(15) 0.0183(14) 0.0027(12) 0.0076(12) 0.0055(12)
C72 0.0158(15) 0.0216(16) 0.0146(13) 0.0050(12) 0.0068(12) 0.0095(13)
C73 0.0208(16) 0.0201(16) 0.0194(15) 0.0063(12) 0.0091(13) 0.0102(13)
C74 0.0202(16) 0.0186(16) 0.0241(16) 0.0025(13) 0.0108(13) 0.0043(13)
C75 0.0128(15) 0.0268(18) 0.0247(16) 0.0035(13) 0.0057(13) 0.0041(13)
C76 0.0174(16) 0.0246(17) 0.0267(16) 0.0084(14) 0.0070(13) 0.0105(14)

loop_
_atom_type_symbol
_atom_type_description
_atom_type_scat_dispersion_real
_atom_type_scat_dispersion_imag
_atom_type_scat_source
C C 0.0033 0.0016 'International Tables Vol C Tables 4.2.6.8 and 6.1.1.4'
H H 0.0000 0.0000 'International Tables Vol C Tables 4.2.6.8 and 6.1.1.4'
N N 0.0061 0.0033 'International Tables Vol C Tables 4.2.6.8 and 6.1.1.4'
P P 0.1023 0.0942 'International Tables Vol C Tables 4.2.6.8 and 6.1.1.4'
Fe Fe 0.3463 0.8444 'International Tables Vol C Tables 4.2.6.8 and 6.1.1.4'
Br Br -0.2901 2.4595 'International Tables Vol C Tables 4.2.6.8 and 6.1.1.4'
O O 0.0106 0.0060 'International Tables Vol C Tables 4.2.6.8 and 6.1.1.4'

loop_
_geom_angle_atom_site_label_1
_geom_angle_atom_site_label_2
_geom_angle_atom_site_label_3
_geom_angle
_geom_angle_site_symmetry_1
_geom_angle_site_symmetry_3
_geom_angle_publ_flag
N4 Fe1 N6 89.77(10) . . ?
N4 Fe1 N1 83.04(10) . . ?
N6 Fe1 N1 172.68(10) . . ?
N4 Fe1 N2 177.55(10) . . ?
N6 Fe1 N2 91.58(10) . . ?
N1 Fe1 N2 95.55(10) . . ?
N4 Fe1 Br1 88.41(7) . . ?
N6 Fe1 Br1 88.88(7) . . ?
N1 Fe1 Br1 89.53(7) . . ?
N2 Fe1 Br1 89.58(7) . . ?
N4 Fe1 Fe3 135.51(7) . . ?
N6 Fe1 Fe3 92.67(7) . . ?
N1 Fe1 Fe3 93.43(7) . . ?
N2 Fe1 Fe3 46.46(7) . . ?
Br1 Fe1 Fe3 136.03(2) . . ?
N4 Fe1 Fe2 87.27(7) . 2_655 ?
N6 Fe1 Fe2 134.31(7) . 2_655 ?
N1 Fe1 Fe2 47.00(7) . 2_655 ?
N2 Fe1 Fe2 93.24(7) . 2_655 ?
Br1 Fe1 Fe2 136.52(2) . 2_655 ?
Fe3 Fe1 Fe2 60.277(16) . 2_655 ?
N4 Fe1 Fe3 45.75(7) . 2_655 ?
N6 Fe1 Fe3 86.13(7) . 2_655 ?
N1 Fe1 Fe3 89.82(7) . 2_655 ?
N2 Fe1 Fe3 136.39(7) . 2_655 ?
Br1 Fe1 Fe3 133.81(2) . 2_655 ?
Fe3 Fe1 Fe3 90.096(18) . 2_655 ?
Fe2 Fe1 Fe3 60.191(15) 2_655 2_655 ?
N4 Fe1 Fe2 93.37(7) . . ?
N6 Fe1 Fe2 44.37(7) . . ?
N1 Fe1 Fe2 137.18(7) . . ?
N2 Fe1 Fe2 89.02(7) . . ?
Br1 Fe1 Fe2 133.15(2) . . ?
Fe3 Fe1 Fe2 60.140(15) . . ?
Fe2 Fe1 Fe2 90.303(17) 2_655 . ?
Fe3 Fe1 Fe2 59.853(16) 2_655 . ?
N6 Fe2 N5 90.29(10) . . ?
N6 Fe2 N3 82.85(10) . 2_655 ?
N5 Fe2 N3 173.07(10) . 2_655 ?
N6 Fe2 N1 177.60(10) . 2_655 ?
N5 Fe2 N1 91.75(10) . 2_655 ?
N3 Fe2 N1 95.08(10) 2_655 2_655 ?
N6 Fe2 Br2 88.85(7) . . ?
N5 Fe2 Br2 88.44(7) . . ?
N3 Fe2 Br2 90.40(7) 2_655 . ?
N1 Fe2 Br2 89.96(7) 2_655 . ?
N6 Fe2 Fe1 134.95(7) . 2_655 ?
N5 Fe2 Fe1 92.42(7) . 2_655 ?
N3 Fe2 Fe1 93.15(7) 2_655 2_655 ?
N1 Fe2 Fe1 46.20(7) 2_655 2_655 ?
Br2 Fe2 Fe1 136.16(2) . 2_655 ?
N6 Fe2 Fe3 87.02(7) . 2_655 ?
N5 Fe2 Fe3 133.88(7) . 2_655 ?
N3 Fe2 Fe3 47.07(7) 2_655 2_655 ?
N1 Fe2 Fe3 92.46(7) 2_655 2_655 ?
Br2 Fe2 Fe3 137.44(2) . 2_655 ?
Fe1 Fe2 Fe3 59.810(15) 2_655 2_655 ?
N6 Fe2 Fe3 93.10(7) . . ?
N5 Fe2 Fe3 44.36(7) . . ?
N3 Fe2 Fe3 136.72(7) 2_655 . ?
N1 Fe2 Fe3 89.23(7) 2_655 . ?
Br2 Fe2 Fe3 132.73(2) . . ?
Fe1 Fe2 Fe3 60.132(15) 2_655 . ?
Fe3 Fe2 Fe3 89.794(18) 2_655 . ?
N6 Fe2 Fe1 45.63(7) . . ?
N5 Fe2 Fe1 86.29(7) . . ?
N3 Fe2 Fe1 89.61(7) 2_655 . ?
N1 Fe2 Fe1 135.78(7) 2_655 . ?
Br2 Fe2 Fe1 134.04(2) . . ?
Fe1 Fe2 Fe1 89.697(17) 2_655 . ?
Fe3 Fe2 Fe1 59.947(16) 2_655 . ?
Fe3 Fe2 Fe1 59.524(15) . . ?
N5 Fe3 N4 89.44(10) . 2_655 ?
N5 Fe3 N2 83.17(10) . . ?
N4 Fe3 N2 172.53(10) 2_655 . ?
N5 Fe3 N3 177.67(10) . . ?
N4 Fe3 N3 91.92(10) 2_655 . ?
N2 Fe3 N3 95.44(10) . . ?
N5 Fe3 Br3 88.94(7) . . ?
N4 Fe3 Br3 87.89(7) 2_655 . ?
N2 Fe3 Br3 90.88(7) . . ?
N3 Fe3 Br3 89.22(7) . . ?
N5 Fe3 Fe1 87.87(7) . . ?
N4 Fe3 Fe1 133.94(7) 2_655 . ?
N2 Fe3 Fe1 47.15(7) . . ?
N3 Fe3 Fe1 92.54(7) . . ?
Br3 Fe3 Fe1 137.98(2) . . ?
N5 Fe3 Fe2 135.71(7) . 2_655 ?
N4 Fe3 Fe2 92.60(7) 2_655 2_655 ?
N2 Fe3 Fe2 93.44(8) . 2_655 ?
N3 Fe3 Fe2 46.12(7) . 2_655 ?
Br3 Fe3 Fe2 135.34(2) . 2_655 ?
Fe1 Fe3 Fe2 59.913(16) . 2_655 ?
N5 Fe3 Fe1 93.12(7) . 2_655 ?
N4 Fe3 Fe1 44.35(7) 2_655 2_655 ?
N2 Fe3 Fe1 136.88(7) . 2_655 ?
N3 Fe3 Fe1 89.17(7) . 2_655 ?
Br3 Fe3 Fe1 132.11(2) . 2_655 ?
Fe1 Fe3 Fe1 89.904(18) . 2_655 ?
Fe2 Fe3 Fe1 60.201(15) 2_655 2_655 ?
N5 Fe3 Fe2 45.80(7) . . ?
N4 Fe3 Fe2 85.96(7) 2_655 . ?
N2 Fe3 Fe2 89.64(7) . . ?
N3 Fe3 Fe2 136.19(7) . . ?
Br3 Fe3 Fe2 134.28(2) . . ?
Fe1 Fe3 Fe2 60.336(15) . . ?
Fe2 Fe3 Fe2 90.206(18) 2_655 . ?
Fe1 Fe3 Fe2 59.677(16) 2_655 . ?
C11 N1 C3 108.3(2) . . ?
C11 N1 Fe1 108.14(18) . . ?
C3 N1 Fe1 120.49(19) . . ?
C11 N1 Fe2 115.63(18) . 2_655 ?
C3 N1 Fe2 116.28(17) . 2_655 ?
Fe1 N1 Fe2 86.81(10) . 2_655 ?
C21 N2 C4 108.6(2) . . ?
C21 N2 Fe3 108.51(19) . . ?
C4 N2 Fe3 120.53(18) . . ?
C21 N2 Fe1 115.09(18) . . ?
C4 N2 Fe1 116.5(2) . . ?
Fe3 N2 Fe1 86.39(9) . . ?
C31 N3 C5 108.5(2) . . ?
C31 N3 Fe2 108.52(18) . 2_655 ?
C5 N3 Fe2 121.14(19) . 2_655 ?
C31 N3 Fe3 114.92(18) . . ?
C5 N3 Fe3 115.75(18) . . ?
Fe2 N3 Fe3 86.81(9) 2_655 . ?
C16 N4 Fe1 110.66(19) . . ?
C16 N4 Fe3 120.05(19) . 2_655 ?
Fe1 N4 Fe3 89.90(10) . 2_655 ?
C16 N4 H4B 111.4 . . ?
Fe1 N4 H4B 111.4 . . ?
Fe3 N4 H4B 111.4 2_655 . ?
C26 N5 Fe3 110.68(19) . . ?
C26 N5 Fe2 118.87(18) . . ?
Fe3 N5 Fe2 89.84(10) . . ?
C26 N5 H5C 111.8 . . ?
Fe3 N5 H5C 111.8 . . ?
Fe2 N5 H5C 111.8 . . ?
C36 N6 Fe2 110.77(18) . . ?
C36 N6 Fe1 118.96(19) . . ?
Fe2 N6 Fe1 90.00(10) . . ?
C36 N6 H6A 111.7 . . ?
Fe2 N6 H6A 111.7 . . ?
Fe1 N6 H6A 111.7 . . ?
C2 C1 H1A 109.5 . . ?
C2 C1 H1B 109.5 . . ?
H1A C1 H1B 109.5 . . ?
C2 C1 H1C 109.5 . . ?
H1A C1 H1C 109.5 . . ?
H1B C1 H1C 109.5 . . ?
C4 C2 C3 113.0(2) . . ?
C4 C2 C5 112.7(3) . . ?
C3 C2 C5 112.1(3) . . ?
C4 C2 C1 105.9(2) . . ?
C3 C2 C1 106.2(3) . . ?
C5 C2 C1 106.3(2) . . ?
N1 C3 C2 116.1(2) . . ?
N1 C3 H3A 108.3 . . ?
C2 C3 H3A 108.3 . . ?
N1 C3 H3B 108.3 . . ?
C2 C3 H3B 108.3 . . ?
H3A C3 H3B 107.4 . . ?
N2 C4 C2 116.1(2) . . ?
N2 C4 H4A 108.3 . . ?
C2 C4 H4A 108.3 . . ?
N2 C4 H4C 108.3 . . ?
C2 C4 H4C 108.3 . . ?
H4A C4 H4C 107.4 . . ?
N3 C5 C2 116.0(2) . . ?
N3 C5 H5A 108.3 . . ?
C2 C5 H5A 108.3 . . ?
N3 C5 H5B 108.3 . . ?
C2 C5 H5B 108.3 . . ?
H5A C5 H5B 107.4 . . ?
C16 C11 C12 118.9(3) . . ?
C16 C11 N1 115.2(3) . . ?
C12 C11 N1 125.8(3) . . ?
C13 C12 C11 119.9(3) . . ?
C13 C12 H12A 120.0 . . ?
C11 C12 H12A 120.0 . . ?
C12 C13 C14 120.5(3) . . ?
C12 C13 H13A 119.8 . . ?
C14 C13 H13A 119.8 . . ?
C15 C14 C13 120.2(3) . . ?
C15 C14 H14A 119.9 . . ?
C13 C14 H14A 119.9 . . ?
C14 C15 C16 119.6(3) . . ?
C14 C15 H15A 120.2 . . ?
C16 C15 H15A 120.2 . . ?
C15 C16 C11 120.8(3) . . ?
C15 C16 N4 124.5(3) . . ?
C11 C16 N4 114.7(3) . . ?
C26 C21 C22 118.4(3) . . ?
C26 C21 N2 115.2(3) . . ?
C22 C21 N2 126.4(3) . . ?
C23 C22 C21 120.2(3) . . ?
C23 C22 H22A 119.9 . . ?
C21 C22 H22A 119.9 . . ?
C22 C23 C24 120.7(3) . . ?
C22 C23 H23A 119.6 . . ?
C24 C23 H23A 119.6 . . ?
C23 C24 C25 119.8(3) . . ?
C23 C24 H24A 120.1 . . ?
C25 C24 H24A 120.1 . . ?
C26 C25 C24 119.4(3) . . ?
C26 C25 H25A 120.3 . . ?
C24 C25 H25A 120.3 . . ?
C25 C26 C21 121.3(3) . . ?
C25 C26 N5 123.8(3) . . ?
C21 C26 N5 114.9(3) . . ?
C36 C31 C32 118.9(3) 2_655 . ?
C36 C31 N3 115.1(2) 2_655 . ?
C32 C31 N3 126.0(3) . . ?
C33 C32 C31 120.2(3) . . ?
C33 C32 H32A 119.9 . . ?
C31 C32 H32A 119.9 . . ?
C32 C33 C34 120.4(3) . 2_655 ?
C32 C33 H33A 119.8 . . ?
C34 C33 H33A 119.8 2_655 . ?
C35 C34 C33 119.7(3) . 2_655 ?
C35 C34 H34A 120.2 . . ?
C33 C34 H34A 120.2 2_655 . ?
C36 C35 C34 119.8(3) . . ?
C36 C35 H35A 120.1 . . ?
C34 C35 H35A 120.1 . . ?
C35 C36 C31 121.0(3) . 2_655 ?
C35 C36 N6 124.0(3) . . ?
C31 C36 N6 115.0(2) 2_655 . ?
C1S N1S C3S 117.2(7) . . ?
C1S N1S C2S 122.9(8) . . ?
C3S N1S C2S 119.8(6) . . ?
C61 P1 C71 109.47(14) . . ?
C61 P1 C51 108.56(15) . . ?
C71 P1 C51 107.26(15) . . ?
C61 P1 C41 106.82(15) . . ?
C71 P1 C41 112.66(14) . . ?
C51 P1 C41 112.00(15) . . ?
O1S C1S N1S 142.6(11) . . ?
O1S C1S H1SA 108.7 . . ?
N1S C1S H1SA 108.7 . . ?
N1S C2S H2SA 109.5 . . ?
N1S C2S H2SB 109.5 . . ?
H2SA C2S H2SB 109.5 . . ?
N1S C2S H2SC 109.5 . . ?
H2SA C2S H2SC 109.5 . . ?
H2SB C2S H2SC 109.5 . . ?
N1S C3S H3SA 109.5 . . ?
N1S C3S H3SB 109.5 . . ?
H3SA C3S H3SB 109.5 . . ?
N1S C3S H3SC 109.5 . . ?
H3SA C3S H3SC 109.5 . . ?
H3SB C3S H3SC 109.5 . . ?
C42 C41 C46 120.5(3) . . ?
C42 C41 P1 121.3(3) . . ?
C46 C41 P1 118.1(3) . . ?
C41 C42 C43 119.5(4) . . ?
C41 C42 H42A 120.2 . . ?
C43 C42 H42A 120.2 . . ?
C44 C43 C42 119.9(4) . . ?
C44 C43 H43A 120.0 . . ?
C42 C43 H43A 120.0 . . ?
C43 C44 C45 120.7(3) . . ?
C43 C44 H44A 119.7 . . ?
C45 C44 H44A 119.7 . . ?
C44 C45 C46 120.4(4) . . ?
C44 C45 H45A 119.8 . . ?
C46 C45 H45A 119.8 . . ?
C45 C46 C41 119.0(4) . . ?
C45 C46 H46A 120.5 . . ?
C41 C46 H46A 120.5 . . ?
C56 C51 C52 120.5(3) . . ?
C56 C51 P1 120.2(2) . . ?
C52 C51 P1 119.1(3) . . ?
C53 C52 C51 119.3(3) . . ?
C53 C52 H52A 120.3 . . ?
C51 C52 H52A 120.3 . . ?
C54 C53 C52 120.7(3) . . ?
C54 C53 H53A 119.6 . . ?
C52 C53 H53A 119.6 . . ?
C53 C54 C55 120.0(3) . . ?
C53 C54 H54A 120.0 . . ?
C55 C54 H54A 120.0 . . ?
C54 C55 C56 120.3(3) . . ?
C54 C55 H55A 119.8 . . ?
C56 C55 H55A 119.8 . . ?
C55 C56 C51 119.1(3) . . ?
C55 C56 H56A 120.5 . . ?
C51 C56 H56A 120.5 . . ?
C62 C61 C66 119.9(3) . . ?
C62 C61 P1 120.0(3) . . ?
C66 C61 P1 119.9(3) . . ?
C61 C62 C63 119.8(4) . . ?
C61 C62 H62A 120.1 . . ?
C63 C62 H62A 120.1 . . ?
C64 C63 C62 119.6(4) . . ?
C64 C63 H63A 120.2 . . ?
C62 C63 H63A 120.2 . . ?
C65 C64 C63 121.0(4) . . ?
C65 C64 H64A 119.5 . . ?
C63 C64 H64A 119.5 . . ?
C64 C65 C66 119.7(3) . . ?
C64 C65 H65A 120.1 . . ?
C66 C65 H65A 120.1 . . ?
C65 C66 C61 119.9(3) . . ?
C65 C66 H66A 120.0 . . ?
C61 C66 H66A 120.0 . . ?
C72 C71 C76 120.1(3) . . ?
C72 C71 P1 120.1(2) . . ?
C76 C71 P1 119.7(2) . . ?
C73 C72 C71 119.6(3) . . ?
C73 C72 H72A 120.2 . . ?
C71 C72 H72A 120.2 . . ?
C74 C73 C72 120.1(3) . . ?
C74 C73 H73A 120.0 . . ?
C72 C73 H73A 120.0 . . ?
C75 C74 C73 120.5(3) . . ?
C75 C74 H74A 119.7 . . ?
C73 C74 H74A 119.7 . . ?
C76 C75 C74 119.9(3) . . ?
C76 C75 H75A 120.0 . . ?
C74 C75 H75A 120.0 . . ?
C75 C76 C71 119.8(3) . . ?
C75 C76 H76A 120.1 . . ?
C71 C76 H76A 120.1 . . ?

loop_
_geom_bond_atom_site_label_1
_geom_bond_atom_site_label_2
_geom_bond_distance
_geom_bond_site_symmetry_2
_geom_bond_publ_flag
Fe1 N4 1.930(2) . ?
Fe1 N6 1.979(2) . ?
Fe1 N1 1.987(2) . ?
Fe1 N2 2.017(2) . ?
Fe1 Br1 2.4908(5) . ?
Fe1 Fe3 2.7457(6) . ?
Fe1 Fe2 2.7486(6) 2_655 ?
Fe1 Fe3 2.7613(6) 2_655 ?
Fe1 Fe2 2.7683(6) . ?
Fe2 N6 1.936(2) . ?
Fe2 N5 1.981(2) . ?
Fe2 N3 1.992(2) 2_655 ?
Fe2 N1 2.013(2) 2_655 ?
Fe2 Br2 2.5171(5) . ?
Fe2 Fe1 2.7486(6) 2_655 ?
Fe2 Fe3 2.7587(6) 2_655 ?
Fe2 Fe3 2.7629(6) . ?
Fe3 N5 1.932(2) . ?
Fe3 N4 1.978(2) 2_655 ?
Fe3 N2 1.994(2) . ?
Fe3 N3 2.023(2) . ?
Fe3 Br3 2.5040(5) . ?
Fe3 Fe2 2.7587(6) 2_655 ?
Fe3 Fe1 2.7613(6) 2_655 ?
N1 C11 1.438(4) . ?
N1 C3 1.485(4) . ?
N1 Fe2 2.013(2) 2_655 ?
N2 C21 1.434(4) . ?
N2 C4 1.473(4) . ?
N3 C31 1.434(3) . ?
N3 C5 1.478(4) . ?
N3 Fe2 1.992(2) 2_655 ?
N4 C16 1.408(4) . ?
N4 Fe3 1.978(2) 2_655 ?
N4 H4B 0.9300 . ?
N5 C26 1.410(4) . ?
N5 H5C 0.9300 . ?
N6 C36 1.408(4) . ?
N6 H6A 0.9300 . ?
C1 C2 1.548(4) . ?
C1 H1A 0.9800 . ?
C1 H1B 0.9800 . ?
C1 H1C 0.9800 . ?
C2 C4 1.511(4) . ?
C2 C3 1.511(4) . ?
C2 C5 1.517(4) . ?
C3 H3A 0.9900 . ?
C3 H3B 0.9900 . ?
C4 H4A 0.9900 . ?
C4 H4C 0.9900 . ?
C5 H5A 0.9900 . ?
C5 H5B 0.9900 . ?
C11 C16 1.395(4) . ?
C11 C12 1.398(4) . ?
C12 C13 1.384(5) . ?
C12 H12A 0.9500 . ?
C13 C14 1.384(5) . ?
C13 H13A 0.9500 . ?
C14 C15 1.384(5) . ?
C14 H14A 0.9500 . ?
C15 C16 1.386(4) . ?
C15 H15A 0.9500 . ?
C21 C26 1.400(4) . ?
C21 C22 1.405(4) . ?
C22 C23 1.386(5) . ?
C22 H22A 0.9500 . ?
C23 C24 1.390(5) . ?
C23 H23A 0.9500 . ?
C24 C25 1.396(5) . ?
C24 H24A 0.9500 . ?
C25 C26 1.390(4) . ?
C25 H25A 0.9500 . ?
C31 C36 1.393(4) 2_655 ?
C31 C32 1.398(4) . ?
C32 C33 1.388(4) . ?
C32 H32A 0.9500 . ?
C33 C34 1.394(4) 2_655 ?
C33 H33A 0.9500 . ?
C34 C35 1.391(4) . ?
C34 C33 1.394(4) 2_655 ?
C34 H34A 0.9500 . ?
C35 C36 1.389(4) . ?
C35 H35A 0.9500 . ?
C36 C31 1.393(4) 2_655 ?
O1S C1S 1.150(8) . ?
N1S C1S 1.251(7) . ?
N1S C3S 1.378(6) . ?
N1S C2S 1.397(7) . ?
P1 C61 1.786(3) . ?
P1 C71 1.793(3) . ?
P1 C51 1.796(3) . ?
P1 C41 1.799(3) . ?
C1S H1SA 0.9500 . ?
C2S H2SA 0.9800 . ?
C2S H2SB 0.9800 . ?
C2S H2SC 0.9800 . ?
C3S H3SA 0.9800 . ?
C3S H3SB 0.9800 . ?
C3S H3SC 0.9800 . ?
C41 C42 1.387(5) . ?
C41 C46 1.400(5) . ?
C42 C43 1.397(5) . ?
C42 H42A 0.9500 . ?
C43 C44 1.377(6) . ?
C43 H43A 0.9500 . ?
C44 C45 1.382(6) . ?
C44 H44A 0.9500 . ?
C45 C46 1.391(5) . ?
C45 H45A 0.9500 . ?
C46 H46A 0.9500 . ?
C51 C56 1.398(5) . ?
C51 C52 1.401(4) . ?
C52 C53 1.384(5) . ?
C52 H52A 0.9500 . ?
C53 C54 1.380(5) . ?
C53 H53A 0.9500 . ?
C54 C55 1.392(5) . ?
C54 H54A 0.9500 . ?
C55 C56 1.393(5) . ?
C55 H55A 0.9500 . ?
C56 H56A 0.9500 . ?
C61 C62 1.376(5) . ?
C61 C66 1.400(5) . ?
C62 C63 1.393(5) . ?
C62 H62A 0.9500 . ?
C63 C64 1.380(6) . ?
C63 H63A 0.9500 . ?
C64 C65 1.368(5) . ?
C64 H64A 0.9500 . ?
C65 C66 1.381(5) . ?
C65 H65A 0.9500 . ?
C66 H66A 0.9500 . ?
C71 C72 1.390(4) . ?
C71 C76 1.399(4) . ?
C72 C73 1.387(4) . ?
C72 H72A 0.9500 . ?
C73 C74 1.385(4) . ?
C73 H73A 0.9500 . ?
C74 C75 1.382(5) . ?
C74 H74A 0.9500 . ?
C75 C76 1.381(5) . ?
C75 H75A 0.9500 . ?
C76 H76A 0.9500 . ?

loop_
_geom_torsion_atom_site_label_1
_geom_torsion_atom_site_label_2
_geom_torsion_atom_site_label_3
_geom_torsion_atom_site_label_4
_geom_torsion
_geom_torsion_site_symmetry_1
_geom_torsion_site_symmetry_2
_geom_torsion_site_symmetry_3
_geom_torsion_site_symmetry_4
_geom_torsion_publ_flag
N4 Fe1 Fe2 N6 86.22(12) . . . . ?
N1 Fe1 Fe2 N6 169.62(14) . . . . ?
N2 Fe1 Fe2 N6 -93.26(12) . . . . ?
Br1 Fe1 Fe2 N6 -4.75(10) . . . . ?
Fe3 Fe1 Fe2 N6 -131.57(10) . . . . ?
Fe2 Fe1 Fe2 N6 173.51(10) 2_655 . . . ?
Fe3 Fe1 Fe2 N6 118.81(10) 2_655 . . . ?
N4 Fe1 Fe2 N5 -179.73(10) . . . . ?
N6 Fe1 Fe2 N5 94.05(12) . . . . ?
N1 Fe1 Fe2 N5 -96.33(12) . . . . ?
N2 Fe1 Fe2 N5 0.79(10) . . . . ?
Br1 Fe1 Fe2 N5 89.30(7) . . . . ?
Fe3 Fe1 Fe2 N5 -37.52(7) . . . . ?
Fe2 Fe1 Fe2 N5 -92.44(7) 2_655 . . . ?
Fe3 Fe1 Fe2 N5 -147.14(7) 2_655 . . . ?
N4 Fe1 Fe2 N3 5.87(10) . . . 2_655 ?
N6 Fe1 Fe2 N3 -80.36(12) . . . 2_655 ?
N1 Fe1 Fe2 N3 89.26(12) . . . 2_655 ?
N2 Fe1 Fe2 N3 -173.62(10) . . . 2_655 ?
Br1 Fe1 Fe2 N3 -85.11(7) . . . 2_655 ?
Fe3 Fe1 Fe2 N3 148.07(7) . . . 2_655 ?
Fe2 Fe1 Fe2 N3 93.15(7) 2_655 . . 2_655 ?
Fe3 Fe1 Fe2 N3 38.46(7) 2_655 . . 2_655 ?
N4 Fe1 Fe2 N1 -91.02(12) . . . 2_655 ?
N6 Fe1 Fe2 N1 -177.25(14) . . . 2_655 ?
N1 Fe1 Fe2 N1 -7.6(2) . . . 2_655 ?
N2 Fe1 Fe2 N1 89.49(12) . . . 2_655 ?
Br1 Fe1 Fe2 N1 178.00(10) . . . 2_655 ?
Fe3 Fe1 Fe2 N1 51.18(10) . . . 2_655 ?
Fe2 Fe1 Fe2 N1 -3.74(10) 2_655 . . 2_655 ?
Fe3 Fe1 Fe2 N1 -58.44(10) 2_655 . . 2_655 ?
N4 Fe1 Fe2 Br2 96.05(8) . . . . ?
N6 Fe1 Fe2 Br2 9.82(10) . . . . ?
N1 Fe1 Fe2 Br2 179.44(10) . . . . ?
N2 Fe1 Fe2 Br2 -83.44(7) . . . . ?
Br1 Fe1 Fe2 Br2 5.07(4) . . . . ?
Fe3 Fe1 Fe2 Br2 -121.75(3) . . . . ?
Fe2 Fe1 Fe2 Br2 -176.67(3) 2_655 . . . ?
Fe3 Fe1 Fe2 Br2 128.64(3) 2_655 . . . ?
N4 Fe1 Fe2 Fe1 -87.28(7) . . . 2_655 ?
N6 Fe1 Fe2 Fe1 -173.51(10) . . . 2_655 ?
N1 Fe1 Fe2 Fe1 -3.89(10) . . . 2_655 ?
N2 Fe1 Fe2 Fe1 93.23(7) . . . 2_655 ?
Br1 Fe1 Fe2 Fe1 -178.26(3) . . . 2_655 ?
Fe3 Fe1 Fe2 Fe1 54.918(15) . . . 2_655 ?
Fe2 Fe1 Fe2 Fe1 0.0 2_655 . . 2_655 ?
Fe3 Fe1 Fe2 Fe1 -54.695(14) 2_655 . . 2_655 ?
N4 Fe1 Fe2 Fe3 -32.59(7) . . . 2_655 ?
N6 Fe1 Fe2 Fe3 -118.81(10) . . . 2_655 ?
N1 Fe1 Fe2 Fe3 50.80(10) . . . 2_655 ?
N2 Fe1 Fe2 Fe3 147.93(7) . . . 2_655 ?
Br1 Fe1 Fe2 Fe3 -123.56(3) . . . 2_655 ?
Fe3 Fe1 Fe2 Fe3 109.613(17) . . . 2_655 ?
Fe2 Fe1 Fe2 Fe3 54.695(14) 2_655 . . 2_655 ?
N4 Fe1 Fe2 Fe3 -142.20(7) . . . . ?
N6 Fe1 Fe2 Fe3 131.57(10) . . . . ?
N1 Fe1 Fe2 Fe3 -58.81(10) . . . . ?
N2 Fe1 Fe2 Fe3 38.31(7) . . . . ?
Br1 Fe1 Fe2 Fe3 126.82(3) . . . . ?
Fe2 Fe1 Fe2 Fe3 -54.918(15) 2_655 . . . ?
Fe3 Fe1 Fe2 Fe3 -109.613(17) 2_655 . . . ?
N4 Fe1 Fe3 N5 99.39(13) . . . . ?
N6 Fe1 Fe3 N5 7.00(10) . . . . ?
N1 Fe1 Fe3 N5 -177.05(10) . . . . ?
N2 Fe1 Fe3 N5 -82.65(12) . . . . ?
Br1 Fe1 Fe3 N5 -84.16(8) . . . . ?
Fe2 Fe1 Fe3 N5 148.14(7) 2_655 . . . ?
Fe3 Fe1 Fe3 N5 93.13(7) 2_655 . . . ?
Fe2 Fe1 Fe3 N5 38.58(7) . . . . ?
N4 Fe1 Fe3 N4 12.2(2) . . . 2_655 ?
N6 Fe1 Fe3 N4 -80.18(12) . . . 2_655 ?
N1 Fe1 Fe3 N4 95.78(12) . . . 2_655 ?
N2 Fe1 Fe3 N4 -169.82(14) . . . 2_655 ?
Br1 Fe1 Fe3 N4 -171.33(10) . . . 2_655 ?
Fe2 Fe1 Fe3 N4 60.96(10) 2_655 . . 2_655 ?
Fe3 Fe1 Fe3 N4 5.95(10) 2_655 . . 2_655 ?
Fe2 Fe1 Fe3 N4 -48.59(10) . . . 2_655 ?
N4 Fe1 Fe3 N2 -177.96(15) . . . . ?
N6 Fe1 Fe3 N2 89.65(12) . . . . ?
N1 Fe1 Fe3 N2 -94.40(12) . . . . ?
Br1 Fe1 Fe3 N2 -1.51(10) . . . . ?
Fe2 Fe1 Fe3 N2 -129.21(10) 2_655 . . . ?
Fe3 Fe1 Fe3 N2 175.77(10) 2_655 . . . ?
Fe2 Fe1 Fe3 N2 121.23(10) . . . . ?
N4 Fe1 Fe3 N3 -82.90(13) . . . . ?
N6 Fe1 Fe3 N3 -175.30(10) . . . . ?
N1 Fe1 Fe3 N3 0.66(10) . . . . ?
N2 Fe1 Fe3 N3 95.06(12) . . . . ?
Br1 Fe1 Fe3 N3 93.55(7) . . . . ?
Fe2 Fe1 Fe3 N3 -34.15(7) 2_655 . . . ?
Fe3 Fe1 Fe3 N3 -89.17(7) 2_655 . . . ?
Fe2 Fe1 Fe3 N3 -143.71(7) . . . . ?
N4 Fe1 Fe3 Br3 -174.56(11) . . . . ?
N6 Fe1 Fe3 Br3 93.05(7) . . . . ?
N1 Fe1 Fe3 Br3 -91.00(8) . . . . ?
N2 Fe1 Fe3 Br3 3.40(10) . . . . ?
Br1 Fe1 Fe3 Br3 1.89(5) . . . . ?
Fe2 Fe1 Fe3 Br3 -125.81(3) 2_655 . . . ?
Fe3 Fe1 Fe3 Br3 179.17(3) 2_655 . . . ?
Fe2 Fe1 Fe3 Br3 124.63(3) . . . . ?
N4 Fe1 Fe3 Fe2 -48.75(11) . . . 2_655 ?
N6 Fe1 Fe3 Fe2 -141.14(7) . . . 2_655 ?
N1 Fe1 Fe3 Fe2 34.81(7) . . . 2_655 ?
N2 Fe1 Fe3 Fe2 129.21(10) . . . 2_655 ?
Br1 Fe1 Fe3 Fe2 127.71(3) . . . 2_655 ?
Fe3 Fe1 Fe3 Fe2 -55.014(14) 2_655 . . 2_655 ?
Fe2 Fe1 Fe3 Fe2 -109.559(17) . . . 2_655 ?
N4 Fe1 Fe3 Fe1 6.27(11) . . . 2_655 ?
N6 Fe1 Fe3 Fe1 -86.13(7) . . . 2_655 ?
N1 Fe1 Fe3 Fe1 89.83(7) . . . 2_655 ?
N2 Fe1 Fe3 Fe1 -175.77(10) . . . 2_655 ?
Br1 Fe1 Fe3 Fe1 -177.28(3) . . . 2_655 ?
Fe2 Fe1 Fe3 Fe1 55.014(14) 2_655 . . 2_655 ?
Fe3 Fe1 Fe3 Fe1 0.0 2_655 . . 2_655 ?
Fe2 Fe1 Fe3 Fe1 -54.545(15) . . . 2_655 ?
N4 Fe1 Fe3 Fe2 60.81(11) . . . . ?
N6 Fe1 Fe3 Fe2 -31.58(7) . . . . ?
N1 Fe1 Fe3 Fe2 144.37(7) . . . . ?
N2 Fe1 Fe3 Fe2 -121.23(10) . . . . ?
Br1 Fe1 Fe3 Fe2 -122.74(3) . . . . ?
Fe2 Fe1 Fe3 Fe2 109.559(17) 2_655 . . . ?
Fe3 Fe1 Fe3 Fe2 54.545(15) 2_655 . . . ?
N6 Fe2 Fe3 N5 -87.24(12) . . . . ?
N3 Fe2 Fe3 N5 -170.10(14) 2_655 . . . ?
N1 Fe2 Fe3 N5 93.29(12) 2_655 . . . ?
Br2 Fe2 Fe3 N5 4.06(10) . . . . ?
Fe1 Fe2 Fe3 N5 131.05(10) 2_655 . . . ?
Fe3 Fe2 Fe3 N5 -174.25(10) 2_655 . . . ?
Fe1 Fe2 Fe3 N5 -119.63(10) . . . . ?
N6 Fe2 Fe3 N4 179.60(10) . . . 2_655 ?
N5 Fe2 Fe3 N4 -93.16(12) . . . 2_655 ?
N3 Fe2 Fe3 N4 96.74(12) 2_655 . . 2_655 ?
N1 Fe2 Fe3 N4 0.13(10) 2_655 . . 2_655 ?
Br2 Fe2 Fe3 N4 -89.10(7) . . . 2_655 ?
Fe1 Fe2 Fe3 N4 37.89(7) 2_655 . . 2_655 ?
Fe3 Fe2 Fe3 N4 92.59(7) 2_655 . . 2_655 ?
Fe1 Fe2 Fe3 N4 147.22(7) . . . 2_655 ?
N6 Fe2 Fe3 N2 -6.44(10) . . . . ?
N5 Fe2 Fe3 N2 80.80(12) . . . . ?
N3 Fe2 Fe3 N2 -89.30(12) 2_655 . . . ?
N1 Fe2 Fe3 N2 174.10(10) 2_655 . . . ?
Br2 Fe2 Fe3 N2 84.86(8) . . . . ?
Fe1 Fe2 Fe3 N2 -148.14(8) 2_655 . . . ?
Fe3 Fe2 Fe3 N2 -93.44(8) 2_655 . . . ?
Fe1 Fe2 Fe3 N2 -38.82(7) . . . . ?
N6 Fe2 Fe3 N3 91.04(12) . . . . ?
N5 Fe2 Fe3 N3 178.29(14) . . . . ?
N3 Fe2 Fe3 N3 8.2(2) 2_655 . . . ?
N1 Fe2 Fe3 N3 -88.42(12) 2_655 . . . ?
Br2 Fe2 Fe3 N3 -177.66(10) . . . . ?
Fe1 Fe2 Fe3 N3 -50.66(10) 2_655 . . . ?
Fe3 Fe2 Fe3 N3 4.04(10) 2_655 . . . ?
Fe1 Fe2 Fe3 N3 58.66(10) . . . . ?
N6 Fe2 Fe3 Br3 -97.32(8) . . . . ?
N5 Fe2 Fe3 Br3 -10.08(10) . . . . ?
N3 Fe2 Fe3 Br3 179.82(10) 2_655 . . . ?
N1 Fe2 Fe3 Br3 83.22(7) 2_655 . . . ?
Br2 Fe2 Fe3 Br3 -6.02(4) . . . . ?
Fe1 Fe2 Fe3 Br3 120.98(3) 2_655 . . . ?
Fe3 Fe2 Fe3 Br3 175.68(3) 2_655 . . . ?
Fe1 Fe2 Fe3 Br3 -129.70(3) . . . . ?
N6 Fe2 Fe3 Fe1 32.38(7) . . . . ?
N5 Fe2 Fe3 Fe1 119.63(10) . . . . ?
N3 Fe2 Fe3 Fe1 -50.48(10) 2_655 . . . ?
N1 Fe2 Fe3 Fe1 -147.08(7) 2_655 . . . ?
Br2 Fe2 Fe3 Fe1 123.68(3) . . . . ?
Fe1 Fe2 Fe3 Fe1 -109.323(17) 2_655 . . . ?
Fe3 Fe2 Fe3 Fe1 -54.621(15) 2_655 . . . ?
N6 Fe2 Fe3 Fe2 87.00(7) . . . 2_655 ?
N5 Fe2 Fe3 Fe2 174.25(10) . . . 2_655 ?
N3 Fe2 Fe3 Fe2 4.14(10) 2_655 . . 2_655 ?
N1 Fe2 Fe3 Fe2 -92.46(7) 2_655 . . 2_655 ?
Br2 Fe2 Fe3 Fe2 178.30(3) . . . 2_655 ?
Fe1 Fe2 Fe3 Fe2 -54.701(14) 2_655 . . 2_655 ?
Fe3 Fe2 Fe3 Fe2 0.0 2_655 . . 2_655 ?
Fe1 Fe2 Fe3 Fe2 54.621(15) . . . 2_655 ?
N6 Fe2 Fe3 Fe1 141.70(8) . . . 2_655 ?
N5 Fe2 Fe3 Fe1 -131.05(10) . . . 2_655 ?
N3 Fe2 Fe3 Fe1 58.84(10) 2_655 . . 2_655 ?
N1 Fe2 Fe3 Fe1 -37.76(7) 2_655 . . 2_655 ?
Br2 Fe2 Fe3 Fe1 -127.00(3) . . . 2_655 ?
Fe3 Fe2 Fe3 Fe1 54.701(14) 2_655 . . 2_655 ?
Fe1 Fe2 Fe3 Fe1 109.323(17) . . . 2_655 ?
N4 Fe1 N1 C11 -23.19(18) . . . . ?
N2 Fe1 N1 C11 154.80(18) . . . . ?
Br1 Fe1 N1 C11 65.26(17) . . . . ?
Fe3 Fe1 N1 C11 -158.64(17) . . . . ?
Fe2 Fe1 N1 C11 -116.0(2) 2_655 . . . ?
Fe3 Fe1 N1 C11 -68.55(17) 2_655 . . . ?
Fe2 Fe1 N1 C11 -110.63(17) . . . . ?
N4 Fe1 N1 C3 -148.4(2) . . . . ?
N2 Fe1 N1 C3 29.5(2) . . . . ?
Br1 Fe1 N1 C3 -60.0(2) . . . . ?
Fe3 Fe1 N1 C3 76.1(2) . . . . ?
Fe2 Fe1 N1 C3 118.8(2) 2_655 . . . ?
Fe3 Fe1 N1 C3 166.2(2) 2_655 . . . ?
Fe2 Fe1 N1 C3 124.12(18) . . . . ?
N4 Fe1 N1 Fe2 92.77(10) . . . 2_655 ?
N2 Fe1 N1 Fe2 -89.25(10) . . . 2_655 ?
Br1 Fe1 N1 Fe2 -178.78(7) . . . 2_655 ?
Fe3 Fe1 N1 Fe2 -42.68(7) . . . 2_655 ?
Fe3 Fe1 N1 Fe2 47.40(7) 2_655 . . 2_655 ?
Fe2 Fe1 N1 Fe2 5.32(14) . . . 2_655 ?
N5 Fe3 N2 C21 -21.82(18) . . . . ?
N3 Fe3 N2 C21 156.30(18) . . . . ?
Br3 Fe3 N2 C21 67.00(17) . . . . ?
Fe1 Fe3 N2 C21 -115.3(2) . . . . ?
Fe2 Fe3 N2 C21 -157.47(17) 2_655 . . . ?
Fe1 Fe3 N2 C21 -109.08(17) 2_655 . . . ?
Fe2 Fe3 N2 C21 -67.28(17) . . . . ?
N5 Fe3 N2 C4 -147.8(2) . . . . ?
N3 Fe3 N2 C4 30.4(2) . . . . ?
Br3 Fe3 N2 C4 -58.9(2) . . . . ?
Fe1 Fe3 N2 C4 118.8(2) . . . . ?
Fe2 Fe3 N2 C4 76.6(2) 2_655 . . . ?
Fe1 Fe3 N2 C4 124.98(19) 2_655 . . . ?
Fe2 Fe3 N2 C4 166.8(2) . . . . ?
N5 Fe3 N2 Fe1 93.45(10) . . . . ?
N3 Fe3 N2 Fe1 -88.42(10) . . . . ?
Br3 Fe3 N2 Fe1 -177.72(7) . . . . ?
Fe2 Fe3 N2 Fe1 -42.19(7) 2_655 . . . ?
Fe1 Fe3 N2 Fe1 6.19(15) 2_655 . . . ?
Fe2 Fe3 N2 Fe1 47.99(7) . . . . ?
N6 Fe1 N2 C21 16.6(2) . . . . ?
N1 Fe1 N2 C21 -161.8(2) . . . . ?
Br1 Fe1 N2 C21 -72.3(2) . . . . ?
Fe3 Fe1 N2 C21 108.8(2) . . . . ?
Fe2 Fe1 N2 C21 151.1(2) 2_655 . . . ?
Fe3 Fe1 N2 C21 102.6(2) 2_655 . . . ?
Fe2 Fe1 N2 C21 60.9(2) . . . . ?
N6 Fe1 N2 C4 145.3(2) . . . . ?
N1 Fe1 N2 C4 -33.0(2) . . . . ?
Br1 Fe1 N2 C4 56.46(19) . . . . ?
Fe3 Fe1 N2 C4 -122.5(2) . . . . ?
Fe2 Fe1 N2 C4 -80.12(19) 2_655 . . . ?
Fe3 Fe1 N2 C4 -128.63(17) 2_655 . . . ?
Fe2 Fe1 N2 C4 -170.37(19) . . . . ?
N6 Fe1 N2 Fe3 -92.18(10) . . . . ?
N1 Fe1 N2 Fe3 89.46(10) . . . . ?
Br1 Fe1 N2 Fe3 178.95(7) . . . . ?
Fe2 Fe1 N2 Fe3 42.37(7) 2_655 . . . ?
Fe3 Fe1 N2 Fe3 -6.14(15) 2_655 . . . ?
Fe2 Fe1 N2 Fe3 -47.88(7) . . . . ?
N4 Fe3 N3 C31 17.2(2) 2_655 . . . ?
N2 Fe3 N3 C31 -161.5(2) . . . . ?
Br3 Fe3 N3 C31 -70.67(19) . . . . ?
Fe1 Fe3 N3 C31 151.33(19) . . . . ?
Fe2 Fe3 N3 C31 109.0(2) 2_655 . . . ?
Fe1 Fe3 N3 C31 61.46(19) 2_655 . . . ?
Fe2 Fe3 N3 C31 103.35(19) . . . . ?
N4 Fe3 N3 C5 145.0(2) 2_655 . . . ?
N2 Fe3 N3 C5 -33.7(2) . . . . ?
Br3 Fe3 N3 C5 57.13(19) . . . . ?
Fe1 Fe3 N3 C5 -80.87(19) . . . . ?
Fe2 Fe3 N3 C5 -123.2(2) 2_655 . . . ?
Fe1 Fe3 N3 C5 -170.74(19) 2_655 . . . ?
Fe2 Fe3 N3 C5 -128.85(17) . . . . ?
N4 Fe3 N3 Fe2 -91.77(9) 2_655 . . 2_655 ?
N2 Fe3 N3 Fe2 89.56(10) . . . 2_655 ?
Br3 Fe3 N3 Fe2 -179.63(7) . . . 2_655 ?
Fe1 Fe3 N3 Fe2 42.37(7) . . . 2_655 ?
Fe1 Fe3 N3 Fe2 -47.50(6) 2_655 . . 2_655 ?
Fe2 Fe3 N3 Fe2 -5.61(13) . . . 2_655 ?
N6 Fe1 N4 C16 -152.87(19) . . . . ?
N1 Fe1 N4 C16 25.74(19) . . . . ?
Br1 Fe1 N4 C16 -63.99(18) . . . . ?
Fe3 Fe1 N4 C16 113.55(18) . . . . ?
Fe2 Fe1 N4 C16 72.73(18) 2_655 . . . ?
Fe3 Fe1 N4 C16 122.3(2) 2_655 . . . ?
Fe2 Fe1 N4 C16 162.88(18) . . . . ?
N6 Fe1 N4 Fe3 84.81(10) . . . 2_655 ?
N1 Fe1 N4 Fe3 -96.58(10) . . . 2_655 ?
Br1 Fe1 N4 Fe3 173.70(7) . . . 2_655 ?
Fe3 Fe1 N4 Fe3 -8.77(15) . . . 2_655 ?
Fe2 Fe1 N4 Fe3 -49.58(7) 2_655 . . 2_655 ?
Fe2 Fe1 N4 Fe3 40.56(8) . . . 2_655 ?
N4 Fe3 N5 C26 -154.1(2) 2_655 . . . ?
N2 Fe3 N5 C26 24.82(19) . . . . ?
Br3 Fe3 N5 C26 -66.20(18) . . . . ?
Fe1 Fe3 N5 C26 71.89(18) . . . . ?
Fe2 Fe3 N5 C26 112.74(18) 2_655 . . . ?
Fe1 Fe3 N5 C26 161.68(18) 2_655 . . . ?
Fe2 Fe3 N5 C26 121.0(2) . . . . ?
N4 Fe3 N5 Fe2 84.90(10) 2_655 . . . ?
N2 Fe3 N5 Fe2 -96.18(10) . . . . ?
Br3 Fe3 N5 Fe2 172.80(7) . . . . ?
Fe1 Fe3 N5 Fe2 -49.10(7) . . . . ?
Fe2 Fe3 N5 Fe2 -8.25(15) 2_655 . . . ?
Fe1 Fe3 N5 Fe2 40.69(7) 2_655 . . . ?
N6 Fe2 N5 C26 -19.5(2) . . . . ?
N1 Fe2 N5 C26 159.2(2) 2_655 . . . ?
Br2 Fe2 N5 C26 69.3(2) . . . . ?
Fe1 Fe2 N5 C26 -154.6(2) 2_655 . . . ?
Fe3 Fe2 N5 C26 -105.7(2) 2_655 . . . ?
Fe3 Fe2 N5 C26 -113.7(2) . . . . ?
Fe1 Fe2 N5 C26 -65.0(2) . . . . ?
N6 Fe2 N5 Fe3 94.14(10) . . . . ?
N1 Fe2 N5 Fe3 -87.11(10) 2_655 . . . ?
Br2 Fe2 N5 Fe3 -177.02(7) . . . . ?
Fe1 Fe2 N5 Fe3 -40.88(8) 2_655 . . . ?
Fe3 Fe2 N5 Fe3 7.99(14) 2_655 . . . ?
Fe1 Fe2 N5 Fe3 48.66(7) . . . . ?
N5 Fe2 N6 C36 154.3(2) . . . . ?
N3 Fe2 N6 C36 -24.69(19) 2_655 . . . ?
Br2 Fe2 N6 C36 65.86(18) . . . . ?
Fe1 Fe2 N6 C36 -111.99(18) 2_655 . . . ?
Fe3 Fe2 N6 C36 -71.77(18) 2_655 . . . ?
Fe3 Fe2 N6 C36 -161.40(18) . . . . ?
Fe1 Fe2 N6 C36 -121.2(2) . . . . ?
N5 Fe2 N6 Fe1 -84.52(10) . . . . ?
N3 Fe2 N6 Fe1 96.50(10) 2_655 . . . ?
Br2 Fe2 N6 Fe1 -172.96(7) . . . . ?
Fe1 Fe2 N6 Fe1 9.19(14) 2_655 . . . ?
Fe3 Fe2 N6 Fe1 49.41(7) 2_655 . . . ?
Fe3 Fe2 N6 Fe1 -40.22(7) . . . . ?
N4 Fe1 N6 C36 18.9(2) . . . . ?
N2 Fe1 N6 C36 -159.1(2) . . . . ?
Br1 Fe1 N6 C36 -69.6(2) . . . . ?
Fe3 Fe1 N6 C36 154.41(19) . . . . ?
Fe2 Fe1 N6 C36 104.81(19) 2_655 . . . ?
Fe3 Fe1 N6 C36 64.5(2) 2_655 . . . ?
Fe2 Fe1 N6 C36 113.9(2) . . . . ?
N4 Fe1 N6 Fe2 -95.05(10) . . . . ?
N2 Fe1 N6 Fe2 86.99(10) . . . . ?
Br1 Fe1 N6 Fe2 176.54(7) . . . . ?
Fe3 Fe1 N6 Fe2 40.50(7) . . . . ?
Fe2 Fe1 N6 Fe2 -9.09(14) 2_655 . . . ?
Fe3 Fe1 N6 Fe2 -49.41(7) 2_655 . . . ?
C11 N1 C3 C2 -171.4(2) . . . . ?
Fe1 N1 C3 C2 -46.2(3) . . . . ?
Fe2 N1 C3 C2 56.4(3) 2_655 . . . ?
C4 C2 C3 N1 60.8(3) . . . . ?
C5 C2 C3 N1 -67.9(3) . . . . ?
C1 C2 C3 N1 176.5(2) . . . . ?
C21 N2 C4 C2 -172.9(2) . . . . ?
Fe3 N2 C4 C2 -47.0(3) . . . . ?
Fe1 N2 C4 C2 55.3(3) . . . . ?
C3 C2 C4 N2 -67.1(3) . . . . ?
C5 C2 C4 N2 61.2(3) . . . . ?
C1 C2 C4 N2 177.0(2) . . . . ?
C31 N3 C5 C2 -173.0(3) . . . . ?
Fe2 N3 C5 C2 -46.6(3) 2_655 . . . ?
Fe3 N3 C5 C2 56.1(3) . . . . ?
C4 C2 C5 N3 -67.8(3) . . . . ?
C3 C2 C5 N3 61.0(4) . . . . ?
C1 C2 C5 N3 176.5(3) . . . . ?
C3 N1 C11 C16 149.0(3) . . . . ?
Fe1 N1 C11 C16 16.9(3) . . . . ?
Fe2 N1 C11 C16 -78.4(3) 2_655 . . . ?
C3 N1 C11 C12 -28.0(4) . . . . ?
Fe1 N1 C11 C12 -160.2(3) . . . . ?
Fe2 N1 C11 C12 104.5(3) 2_655 . . . ?
C16 C11 C12 C13 -2.3(5) . . . . ?
N1 C11 C12 C13 174.7(3) . . . . ?
C11 C12 C13 C14 -0.2(5) . . . . ?
C12 C13 C14 C15 1.5(5) . . . . ?
C13 C14 C15 C16 -0.2(5) . . . . ?
C14 C15 C16 C11 -2.3(5) . . . . ?
C14 C15 C16 N4 -179.3(3) . . . . ?
C12 C11 C16 C15 3.6(5) . . . . ?
N1 C11 C16 C15 -173.7(3) . . . . ?
C12 C11 C16 N4 -179.2(3) . . . . ?
N1 C11 C16 N4 3.6(4) . . . . ?
Fe1 N4 C16 C15 154.0(3) . . . . ?
Fe3 N4 C16 C15 -103.5(3) 2_655 . . . ?
Fe1 N4 C16 C11 -23.2(3) . . . . ?
Fe3 N4 C16 C11 79.3(3) 2_655 . . . ?
C4 N2 C21 C26 147.7(3) . . . . ?
Fe3 N2 C21 C26 15.1(3) . . . . ?
Fe1 N2 C21 C26 -79.7(3) . . . . ?
C4 N2 C21 C22 -31.2(4) . . . . ?
Fe3 N2 C21 C22 -163.8(3) . . . . ?
Fe1 N2 C21 C22 101.4(3) . . . . ?
C26 C21 C22 C23 -2.3(5) . . . . ?
N2 C21 C22 C23 176.6(3) . . . . ?
C21 C22 C23 C24 -0.9(5) . . . . ?
C22 C23 C24 C25 2.9(5) . . . . ?
C23 C24 C25 C26 -1.6(5) . . . . ?
C24 C25 C26 C21 -1.6(5) . . . . ?
C24 C25 C26 N5 178.2(3) . . . . ?
C22 C21 C26 C25 3.6(4) . . . . ?
N2 C21 C26 C25 -175.4(3) . . . . ?
C22 C21 C26 N5 -176.3(3) . . . . ?
N2 C21 C26 N5 4.8(4) . . . . ?
Fe3 N5 C26 C25 157.0(2) . . . . ?
Fe2 N5 C26 C25 -101.2(3) . . . . ?
Fe3 N5 C26 C21 -23.1(3) . . . . ?
Fe2 N5 C26 C21 78.7(3) . . . . ?
C5 N3 C31 C36 150.3(3) . . . 2_655 ?
Fe2 N3 C31 C36 16.9(3) 2_655 . . 2_655 ?
Fe3 N3 C31 C36 -78.4(3) . . . 2_655 ?
C5 N3 C31 C32 -29.2(4) . . . . ?
Fe2 N3 C31 C32 -162.6(3) 2_655 . . . ?
Fe3 N3 C31 C32 102.2(3) . . . . ?
C36 C31 C32 C33 -1.7(4) 2_655 . . . ?
N3 C31 C32 C33 177.7(3) . . . . ?
C31 C32 C33 C34 -0.1(5) . . . 2_655 ?
C33 C34 C35 C36 0.5(5) 2_655 . . . ?
C34 C35 C36 C31 1.4(4) . . . 2_655 ?
C34 C35 C36 N6 -178.8(3) . . . . ?
Fe2 N6 C36 C35 -157.8(2) . . . . ?
Fe1 N6 C36 C35 100.1(3) . . . . ?
Fe2 N6 C36 C31 22.0(3) . . . 2_655 ?
Fe1 N6 C36 C31 -80.1(3) . . . 2_655 ?
C3S N1S C1S O1S 1.6(11) . . . . ?
C2S N1S C1S O1S -176.4(9) . . . . ?
C61 P1 C41 C42 134.6(3) . . . . ?
C71 P1 C41 C42 -105.1(3) . . . . ?
C51 P1 C41 C42 15.9(3) . . . . ?
C61 P1 C41 C46 -43.2(3) . . . . ?
C71 P1 C41 C46 77.1(3) . . . . ?
C51 P1 C41 C46 -161.9(3) . . . . ?
C46 C41 C42 C43 2.3(5) . . . . ?
P1 C41 C42 C43 -175.4(3) . . . . ?
C41 C42 C43 C44 -1.3(5) . . . . ?
C42 C43 C44 C45 -0.8(6) . . . . ?
C43 C44 C45 C46 1.8(6) . . . . ?
C44 C45 C46 C41 -0.7(5) . . . . ?
C42 C41 C46 C45 -1.4(5) . . . . ?
P1 C41 C46 C45 176.4(3) . . . . ?
C61 P1 C51 C56 173.4(3) . . . . ?
C71 P1 C51 C56 55.2(3) . . . . ?
C41 P1 C51 C56 -68.9(3) . . . . ?
C61 P1 C51 C52 -1.1(3) . . . . ?
C71 P1 C51 C52 -119.4(3) . . . . ?
C41 P1 C51 C52 116.5(3) . . . . ?
C56 C51 C52 C53 -0.7(5) . . . . ?
P1 C51 C52 C53 173.8(3) . . . . ?
C51 C52 C53 C54 -0.2(5) . . . . ?
C52 C53 C54 C55 1.8(5) . . . . ?
C53 C54 C55 C56 -2.5(5) . . . . ?
C54 C55 C56 C51 1.6(5) . . . . ?
C52 C51 C56 C55 0.0(5) . . . . ?
P1 C51 C56 C55 -174.4(2) . . . . ?
C71 P1 C61 C62 25.5(3) . . . . ?
C51 P1 C61 C62 -91.3(3) . . . . ?
C41 P1 C61 C62 147.8(3) . . . . ?
C71 P1 C61 C66 -159.3(3) . . . . ?
C51 P1 C61 C66 83.9(3) . . . . ?
C41 P1 C61 C66 -37.0(3) . . . . ?
C66 C61 C62 C63 -1.3(6) . . . . ?
P1 C61 C62 C63 173.9(4) . . . . ?
C61 C62 C63 C64 1.0(7) . . . . ?
C62 C63 C64 C65 0.7(7) . . . . ?
C63 C64 C65 C66 -1.9(6) . . . . ?
C64 C65 C66 C61 1.6(5) . . . . ?
C62 C61 C66 C65 0.1(5) . . . . ?
P1 C61 C66 C65 -175.1(3) . . . . ?
C61 P1 C71 C72 84.9(3) . . . . ?
C51 P1 C71 C72 -157.5(2) . . . . ?
C41 P1 C71 C72 -33.8(3) . . . . ?
C61 P1 C71 C76 -90.9(3) . . . . ?
C51 P1 C71 C76 26.7(3) . . . . ?
C41 P1 C71 C76 150.4(3) . . . . ?
C76 C71 C72 C73 -0.9(4) . . . . ?
P1 C71 C72 C73 -176.7(2) . . . . ?
C71 C72 C73 C74 0.4(4) . . . . ?
C72 C73 C74 C75 0.6(5) . . . . ?
C73 C74 C75 C76 -1.2(5) . . . . ?
C74 C75 C76 C71 0.6(5) . . . . ?
C72 C71 C76 C75 0.4(5) . . . . ?
P1 C71 C76 C75 176.2(3) . . . . ?
